data_1526149
loop_
_publ_author_name
'Noheda, B.'
'Gonzalo, J.A.'
'Cross, L.E.'
'Shirane, G.'
'Park, S.-E.'
'Guo, R.'
'Cox, D.E.'

_publ_section_title
;
 Tetragonal-to-monoclinic phase transition in a ferroelectric perovskite:
 the structure of Pb Zr0.52 Ti0.48 O3
;
_journal_name_full 'Physical Review, Serie 3. B - Condensed Matter (18,1978-)'
_journal_page_first 8687
_journal_page_last 8695
_journal_volume 61
_journal_year 2000
_chemical_formula_sum 'O3 Pb Ti0.48 Zr0.52'
_chemical_name_systematic 'Pb ((Zr0.52 Ti0.48) O3)'
_space_group_IT_number 8
_symmetry_space_group_name_Hall 'C -2y'
_symmetry_space_group_name_H-M 'C 1 m 1'
_cell_angle_alpha 90
_cell_angle_beta 90.498
_cell_angle_gamma 90
_cell_formula_units_Z 2
_cell_length_a 5.72204
_cell_length_b 5.70957
_cell_length_c 4.13651
_cell_volume 135.136
_citation_journal_id_ASTM PRBMDO
_cod_data_source_file Noheda_PRBMDO_2000_472.cif
_cod_data_source_block O3Pb1Ti0.48Zr0.52
_cod_original_cell_volume 135.1363
_cod_original_formula_sum 'O3 Pb1 Ti0.48 Zr0.52'
_cod_database_code 1526149

loop_
_symmetry_equiv_pos_as_xyz
x,y,z
x,-y,z
x+1/2,y+1/2,z
x+1/2,-y+1/2,z

loop_
_atom_site_label
_atom_site_type_symbol
_atom_site_fract_x
_atom_site_fract_y
_atom_site_fract_z
_atom_site_occupancy
_atom_site_U_iso_or_equiv
Ti1 Ti+4 0.523 0 0.4492 0.48 0.0
Zr1 Zr+4 0.523 0 0.4492 0.52 0.0
O1 O-2 0.5515 0 -0.0994 1 0.0
O2 O-2 0.288 0.2434 0.3729 1 0.0
Pb1 Pb+2 0 0 0 1 0.0
